data_4071353
loop_
_publ_author_name
'Lorber, Christian'
'Vendier, Laure'

_publ_section_title
;
 Routes to New N-Heterocyclic Carbene Titanium(IV) Imido Complexes
;
_journal_issue 12
_journal_name_full Organometallics
_journal_page_first 2774
_journal_paper_doi 10.1021/om800121g
_journal_volume 27
_journal_year 2008
_chemical_absolute_configuration ad
_chemical_compound_source 'synthesis as described'
_chemical_formula_moiety 'C35 H38 Cl5 N5 Ti'
_chemical_formula_sum 'C35 H38 Cl5 N5 Ti'
_chemical_formula_weight 753.85
_chemical_name_systematic
;
 ?
;
_space_group_IT_number 4
_symmetry_cell_setting monoclinic
_symmetry_Int_Tables_number 4
_symmetry_space_group_name_Hall 'P 2yb'
_symmetry_space_group_name_H-M 'P 1 21 1'
_atom_sites_solution_hydrogens geom
_atom_sites_solution_primary direct
_atom_sites_solution_secondary difmap
_cell_angle_alpha 90
_cell_angle_beta 111.287(6)
_cell_angle_gamma 90
_cell_formula_units_Z 2
_cell_length_a 12.1170(8)
_cell_length_b 10.8360(7)
_cell_length_c 14.5802(9)
_cell_measurement_reflns_used 5485
_cell_measurement_temperature 180
_cell_measurement_theta_max 32.0901
_cell_measurement_theta_min 2.5993
_cell_measurement_wavelength 0.71073
_cell_volume 1783.8(2)
_computing_cell_refinement 'CrysAlis RED, Oxford Diffraction Ltd.'
_computing_data_collection 'CrysAlis CCD, Oxford Diffraction Ltd'
_computing_data_reduction 'CrysAlis RED, Oxford Diffraction Ltd.'
_computing_molecular_graphics 'Ortep-3 for Windows (Farrugia, 1997)'
_computing_publication_material 'WinGX publication routines (Farrugia, 1999)'
_computing_structure_refinement 'SHELXL-97 (Sheldrick, 1997)'
_computing_structure_solution 'SIR92 (Giacovazzo et al, 1993)'
_diffrn_ambient_temperature 180
_diffrn_measured_fraction_theta_full 0.997
_diffrn_measured_fraction_theta_max 0.997
_diffrn_measurement_device_type 'Oxford-Diffraction XCALIBUR'
_diffrn_measurement_method \w-\f
_diffrn_orient_matrix_UB_11 -0.0117636258
_diffrn_orient_matrix_UB_12 -0.0363939685
_diffrn_orient_matrix_UB_13 -0.0429487386
_diffrn_orient_matrix_UB_21 -0.0038786451
_diffrn_orient_matrix_UB_22 0.0542437828
_diffrn_orient_matrix_UB_23 -0.028260067
_diffrn_orient_matrix_UB_31 0.0616110511
_diffrn_orient_matrix_UB_32 -0.0034840688
_diffrn_orient_matrix_UB_33 0.009431882
_diffrn_radiation_monochromator graphite
_diffrn_radiation_source 'fine-focus sealed tube'
_diffrn_radiation_type MoK\a
_diffrn_radiation_wavelength 0.71073
_diffrn_reflns_av_R_equivalents 0.0553
_diffrn_reflns_av_unetI/netI 0.1006
_diffrn_reflns_limit_h_max 14
_diffrn_reflns_limit_h_min -9
_diffrn_reflns_limit_k_max 13
_diffrn_reflns_limit_k_min -13
_diffrn_reflns_limit_l_max 17
_diffrn_reflns_limit_l_min -17
_diffrn_reflns_number 12910
_diffrn_reflns_theta_full 25.35
_diffrn_reflns_theta_max 25.35
_diffrn_reflns_theta_min 2.61
_diffrn_standards_decay_% 0
_diffrn_standards_interval_count 0
_diffrn_standards_interval_time 0
_diffrn_standards_number 0
_exptl_absorpt_coefficient_mu 0.647
_exptl_absorpt_correction_T_max 0.998
_exptl_absorpt_correction_T_min 0.84818
_exptl_absorpt_correction_type multi-scan
_exptl_absorpt_process_details
;
        CrysAlis RED, Oxford Diffraction Ltd.,
        Version 1.171.31.5 (release 28-08-2006 CrysAlis171 .NET)
        (compiled Aug 28 2006,13:05:05)
        Empirical absorption correction using spherical harmonics,
 implemented in SCALE3 ABSPACK scaling algorithm.
;
_exptl_crystal_colour yellow
_exptl_crystal_density_diffrn 1.404
_exptl_crystal_density_method 'not measured'
_exptl_crystal_description block
_exptl_crystal_F_000 780
_exptl_crystal_size_max 0.25
_exptl_crystal_size_mid 0.12
_exptl_crystal_size_min 0.08
_refine_diff_density_max 2.125
_refine_diff_density_min -0.729
_refine_diff_density_rms 0.109
_refine_ls_abs_structure_details 'Flack H D (1983), Acta Cryst. A39, 876-881'
_refine_ls_abs_structure_Flack 0.04(6)
_refine_ls_extinction_method none
_refine_ls_goodness_of_fit_ref 1.016
_refine_ls_hydrogen_treatment constr
_refine_ls_matrix_type full
_refine_ls_number_parameters 423
_refine_ls_number_reflns 6510
_refine_ls_number_restraints 19
_refine_ls_restrained_S_all 1.014
_refine_ls_R_factor_all 0.1011
_refine_ls_R_factor_gt 0.0736
_refine_ls_shift/su_max 0.001
_refine_ls_shift/su_mean 0
_refine_ls_structure_factor_coef Fsqd
_refine_ls_weighting_details 'calc w=1/[\s^2^(Fo^2^)+(0.1355P)^2^+0.0000P] where P=(Fo^2^+2Fc^2^)/3'
_refine_ls_weighting_scheme calc
_refine_ls_wR_factor_gt 0.1895
_refine_ls_wR_factor_ref 0.2093
_reflns_number_gt 4506
_reflns_number_total 6510
_reflns_threshold_expression >2\s(I)
_cod_data_source_file om800121g-file001.cif
_cod_data_source_block (5)
_cod_database_code 4071353

loop_
_symmetry_equiv_pos_as_xyz
'x, y, z'
'-x, y+1/2, -z'

loop_
_atom_site_label
_atom_site_type_symbol
_atom_site_fract_x
_atom_site_fract_y
_atom_site_fract_z
_atom_site_U_iso_or_equiv
_atom_site_adp_type
_atom_site_occupancy
_atom_site_symmetry_multiplicity
_atom_site_calc_flag
_atom_site_refinement_flags
C1 C 0.4768(5) 0.8067(6) 0.2086(4) 0.0171(13) Uani 1 1 d .
C2 C 0.3559(6) 0.7077(7) 0.0714(5) 0.0294(17) Uani 1 1 d .
H2 H 0.2888 0.6895 0.0167 0.035 Uiso 1 1 calc R
C3 C 0.4596(5) 0.6470(6) 0.0996(5) 0.0221(15) Uani 1 1 d .
H3 H 0.4791 0.579 0.0696 0.027 Uiso 1 1 calc R
C5 C 0.2683(6) 0.8850(6) 0.1210(5) 0.0194(14) Uani 1 1 d U
C6 C 0.2556(6) 0.9811(6) 0.0560(5) 0.0225(15) Uani 1 1 d .
C7 C 0.1539(7) 1.0547(8) 0.0326(5) 0.0360(19) Uani 1 1 d .
H7 H 0.1441 1.1211 -0.0101 0.043 Uiso 1 1 calc R
C8 C 0.0694(6) 1.0311(7) 0.0712(5) 0.0331(18) Uani 1 1 d .
C9 C 0.0842(6) 0.9303(8) 0.1354(5) 0.0324(16) Uani 1 1 d .
H9 H 0.0256 0.9127 0.1606 0.039 Uiso 1 1 calc R
C10 C 0.1832(6) 0.8576(8) 0.1614(5) 0.0283(17) Uani 1 1 d .
C11 C 0.3467(7) 1.0055(8) 0.0102(6) 0.0356(18) Uani 1 1 d .
H11A H 0.3341 0.9501 -0.0441 0.053 Uiso 1 1 calc R
H11B H 0.4245 0.9927 0.0584 0.053 Uiso 1 1 calc R
H11C H 0.3395 1.0891 -0.013 0.053 Uiso 1 1 calc R
C12 C -0.0438(8) 1.1099(10) 0.0442(8) 0.059(3) Uani 1 1 d .
H12A H -0.034 1.1708 0.0944 0.088 Uiso 1 1 calc R
H12B H -0.1098 1.0578 0.039 0.088 Uiso 1 1 calc R
H12C H -0.0581 1.1503 -0.0177 0.088 Uiso 1 1 calc R
C13 C 0.1975(6) 0.7504(7) 0.2282(6) 0.0342(19) Uani 1 1 d .
H13A H 0.1469 0.7607 0.2653 0.051 Uiso 1 1 calc R
H13B H 0.2784 0.7452 0.2724 0.051 Uiso 1 1 calc R
H13C H 0.1763 0.676 0.19 0.051 Uiso 1 1 calc R
C14 C 0.6525(6) 0.6679(6) 0.2266(5) 0.0227(15) Uani 1 1 d .
C15 C 0.7380(6) 0.7183(7) 0.1933(5) 0.0244(16) Uani 1 1 d .
C16 C 0.8481(6) 0.6659(7) 0.2257(5) 0.0279(16) Uani 1 1 d .
H16 H 0.907 0.702 0.2079 0.034 Uiso 1 1 calc R
C17 C 0.8748(6) 0.5634(7) 0.2826(6) 0.0331(18) Uani 1 1 d .
C18 C 0.7911(7) 0.5160(8) 0.3154(6) 0.039(2) Uani 1 1 d .
H18 H 0.8109 0.4482 0.3574 0.047 Uiso 1 1 calc R
C19 C 0.6783(6) 0.5647(6) 0.2887(5) 0.0242(15) Uani 1 1 d U
C20 C 0.7062(7) 0.8277(6) 0.1244(5) 0.0271(16) Uani 1 1 d .
H20A H 0.6481 0.8033 0.0624 0.041 Uiso 1 1 calc R
H20B H 0.7758 0.8571 0.1145 0.041 Uiso 1 1 calc R
H20C H 0.6744 0.8923 0.1526 0.041 Uiso 1 1 calc R
C21 C 0.9945(7) 0.5057(10) 0.3119(7) 0.056(3) Uani 1 1 d .
H21A H 1.0475 0.5457 0.3699 0.084 Uiso 1 1 calc R
H21B H 1.024 0.5148 0.2594 0.084 Uiso 1 1 calc R
H21C H 0.9889 0.4196 0.3251 0.084 Uiso 1 1 calc R
C22 C 0.5908(7) 0.5143(8) 0.3298(6) 0.0366(19) Uani 1 1 d .
H22A H 0.6142 0.4325 0.3546 0.055 Uiso 1 1 calc R
H22B H 0.5137 0.5115 0.2788 0.055 Uiso 1 1 calc R
H22C H 0.5886 0.5665 0.3823 0.055 Uiso 1 1 calc R
C23 C 0.6961(7) 1.1476(8) 0.4764(6) 0.042(2) Uani 1 1 d .
H23A H 0.7237 1.1928 0.5372 0.064 Uiso 1 1 calc R
H23B H 0.6555 1.2027 0.4232 0.064 Uiso 1 1 calc R
H23C H 0.7623 1.1112 0.4652 0.064 Uiso 1 1 calc R
C24 C 0.6629(7) 0.9856(7) 0.5770(5) 0.0341(18) Uani 1 1 d .
H24A H 0.7184 0.9239 0.5741 0.051 Uiso 1 1 calc R
H24B H 0.5994 0.9468 0.5908 0.051 Uiso 1 1 calc R
H24C H 0.7021 1.0437 0.6281 0.051 Uiso 1 1 calc R
C26 C 0.4141(6) 1.1689(7) 0.2375(6) 0.0332(18) Uani 1 1 d U
C27 C 0.4036(7) 1.2694(8) 0.1761(6) 0.0370(19) Uani 1 1 d .
C28 C 0.3114(7) 1.3515(8) 0.1510(6) 0.041(2) Uani 1 1 d .
H28 H 0.3093 1.4172 0.1093 0.05 Uiso 1 1 calc R
C29 C 0.2236(7) 1.3377(7) 0.1865(6) 0.041(2) Uani 1 1 d .
H29 H 0.1607 1.3931 0.1691 0.049 Uiso 1 1 calc R
C30 C 0.2283(7) 1.2408(9) 0.2487(6) 0.044(2) Uani 1 1 d .
H30 H 0.1687 1.2297 0.274 0.053 Uiso 1 1 calc R
C31 C 0.3222(7) 1.1610(7) 0.2728(5) 0.039(2) Uani 1 1 d .
C33 C 0.8175(6) 0.9166(8) 0.3729(6) 0.039(2) Uani 1 1 d .
C34 C 0.8871(8) 0.8294(10) 0.4384(6) 0.052(3) Uani 1 1 d .
C35 C 1.0069(8) 0.8169(9) 0.4607(7) 0.051(2) Uani 1 1 d .
H35 H 1.0487 0.7558 0.5043 0.061 Uiso 1 1 calc R
C36 C 1.0654(7) 0.8944(10) 0.4187(7) 0.052(3) Uani 1 1 d .
H36 H 1.1461 0.8846 0.4325 0.063 Uiso 1 1 calc R
C37 C 1.0027(8) 0.9878(11) 0.3553(8) 0.058(3) Uani 1 1 d .
H37 H 1.0414 1.0416 0.3273 0.07 Uiso 1 1 calc R
C38 C 0.8854(7) 0.9993(8) 0.3351(6) 0.043(2) Uani 1 1 d .
N1 N 0.3660(4) 0.8006(5) 0.1369(4) 0.0178(11) Uani 1 1 d .
N2 N 0.5311(4) 0.7087(5) 0.1836(4) 0.0203(12) Uani 1 1 d .
N3 N 0.5054(6) 1.0859(5) 0.2611(5) 0.0379(17) Uani 1 1 d .
H25 H 0.5547 1.1048 0.2333 0.045 Uiso 1 1 calc R
N4 N 0.6994(5) 0.9222(7) 0.3490(5) 0.0422(17) Uani 1 1 d .
N5 N 0.6148(5) 1.0505(5) 0.4817(4) 0.0214(12) Uani 1 1 d .
H2A H 0.5487 1.0902 0.4819 0.026 Uiso 1 1 calc R
Cl1 Cl 0.49446(17) 0.78372(18) 0.43066(13) 0.0363(5) Uani 1 1 d .
Cl2 Cl 0.3329(2) 1.0339(2) 0.35032(16) 0.0479(6) Uani 1 1 d .
Cl3 Cl 0.51791(19) 1.2964(2) 0.13053(16) 0.0512(6) Uani 1 1 d .
Cl4 Cl 0.8234(2) 0.7296(2) 0.50043(18) 0.0566(6) Uani 1 1 d .
Cl5 Cl 0.8046(2) 1.1145(2) 0.2611(2) 0.0605(7) Uani 1 1 d .
Ti1 Ti 0.55525(9) 0.93486(10) 0.34135(8) 0.0183(3) Uani 1 1 d .

loop_
_atom_site_aniso_label
_atom_site_aniso_U_11
_atom_site_aniso_U_22
_atom_site_aniso_U_33
_atom_site_aniso_U_23
_atom_site_aniso_U_13
_atom_site_aniso_U_12
C1 0.020(3) 0.013(3) 0.017(3) -0.001(3) 0.004(3) 0.002(3)
C2 0.023(4) 0.042(5) 0.022(4) -0.008(3) 0.006(3) -0.001(3)
C3 0.019(3) 0.016(3) 0.034(4) -0.006(3) 0.013(3) -0.002(3)
C5 0.0187(16) 0.0195(16) 0.0192(16) 0.0004(10) 0.0061(10) 0.0000(10)
C6 0.023(4) 0.024(4) 0.019(3) 0.004(3) 0.005(3) 0.004(3)
C7 0.042(5) 0.045(5) 0.021(4) 0.012(4) 0.011(4) 0.012(4)
C8 0.021(4) 0.035(4) 0.028(4) 0.000(3) -0.010(3) 0.011(3)
C9 0.019(3) 0.046(4) 0.030(4) -0.009(4) 0.007(3) -0.001(4)
C10 0.015(3) 0.052(5) 0.020(3) 0.002(3) 0.008(3) -0.002(3)
C11 0.031(4) 0.036(5) 0.040(4) 0.007(4) 0.013(4) -0.003(4)
C12 0.044(5) 0.066(7) 0.058(6) -0.004(5) 0.009(5) 0.018(5)
C13 0.022(4) 0.032(4) 0.047(5) 0.008(4) 0.010(4) -0.004(3)
C14 0.020(3) 0.024(4) 0.019(3) -0.004(3) 0.001(3) 0.001(3)
C15 0.016(3) 0.034(4) 0.017(3) -0.013(3) -0.002(3) -0.008(3)
C16 0.020(3) 0.039(4) 0.029(4) -0.011(4) 0.014(3) -0.004(3)
C17 0.022(4) 0.039(5) 0.034(4) -0.006(4) 0.006(3) 0.004(3)
C18 0.038(5) 0.037(5) 0.030(4) -0.001(4) -0.002(4) 0.010(4)
C19 0.0241(17) 0.0239(17) 0.0244(17) -0.0005(10) 0.0086(11) -0.0001(10)
C20 0.036(4) 0.019(4) 0.028(4) 0.002(3) 0.013(3) -0.003(3)
C21 0.030(5) 0.070(7) 0.060(6) 0.015(6) 0.007(4) 0.016(5)
C22 0.041(4) 0.033(4) 0.033(4) 0.008(4) 0.011(4) -0.004(4)
C23 0.046(5) 0.040(5) 0.041(5) -0.022(4) 0.015(4) -0.021(4)
C24 0.044(5) 0.032(4) 0.026(4) 0.001(3) 0.012(4) 0.006(4)
C26 0.0333(19) 0.032(2) 0.0332(19) -0.0005(10) 0.0110(11) 0.0003(10)
C27 0.035(4) 0.041(5) 0.033(4) -0.009(4) 0.011(4) -0.002(4)
C28 0.041(5) 0.031(4) 0.048(5) 0.006(4) 0.010(4) -0.002(4)
C29 0.044(5) 0.024(4) 0.053(5) 0.012(4) 0.016(4) 0.004(4)
C30 0.035(4) 0.053(6) 0.040(5) -0.015(4) 0.010(4) -0.013(4)
C31 0.051(5) 0.030(4) 0.025(4) 0.001(4) 0.000(4) -0.008(4)
C33 0.022(3) 0.052(5) 0.041(4) -0.036(4) 0.009(3) 0.000(4)
C34 0.055(6) 0.062(6) 0.037(5) -0.024(5) 0.013(4) 0.000(5)
C35 0.039(5) 0.055(6) 0.051(5) -0.020(5) 0.007(4) 0.005(4)
C36 0.024(4) 0.074(7) 0.063(6) -0.038(5) 0.020(4) -0.003(4)
C37 0.037(5) 0.077(7) 0.064(7) -0.024(6) 0.022(5) -0.020(5)
C38 0.034(5) 0.046(5) 0.040(5) -0.019(4) 0.000(4) 0.002(4)
N1 0.017(3) 0.020(3) 0.019(3) 0.001(2) 0.008(2) 0.000(2)
N2 0.012(2) 0.033(3) 0.014(3) 0.000(2) 0.001(2) -0.002(2)
N3 0.045(4) 0.019(3) 0.041(4) 0.001(3) 0.006(3) 0.012(3)
N4 0.024(3) 0.053(5) 0.047(4) -0.016(4) 0.010(3) -0.004(4)
N5 0.015(3) 0.030(3) 0.021(3) -0.004(2) 0.009(2) -0.001(2)
Cl1 0.0470(11) 0.0322(10) 0.0329(10) -0.0006(8) 0.0184(9) -0.0146(9)
Cl2 0.0492(12) 0.0421(12) 0.0467(13) 0.0071(10) 0.0106(10) -0.0108(10)
Cl3 0.0467(12) 0.0606(15) 0.0490(12) -0.0021(12) 0.0208(10) -0.0001(12)
Cl4 0.0671(15) 0.0468(13) 0.0504(13) -0.0003(11) 0.0146(12) 0.0091(12)
Cl5 0.0658(16) 0.0516(14) 0.0678(16) -0.0020(12) 0.0286(14) 0.0003(12)
Ti1 0.0160(5) 0.0186(6) 0.0191(6) -0.0017(5) 0.0048(4) -0.0008(5)

loop_
_atom_type_symbol
_atom_type_description
_atom_type_scat_dispersion_real
_atom_type_scat_dispersion_imag
_atom_type_scat_source
C C 0.0033 0.0016 'International Tables Vol C Tables 4.2.6.8 and 6.1.1.4'
H H 0 0 'International Tables Vol C Tables 4.2.6.8 and 6.1.1.4'
N N 0.0061 0.0033 'International Tables Vol C Tables 4.2.6.8 and 6.1.1.4'
Cl Cl 0.1484 0.1585 'International Tables Vol C Tables 4.2.6.8 and 6.1.1.4'
Ti Ti 0.2776 0.4457 'International Tables Vol C Tables 4.2.6.8 and 6.1.1.4'

loop_
_geom_angle_atom_site_label_1
_geom_angle_atom_site_label_2
_geom_angle_atom_site_label_3
_geom_angle
N2 C1 N1 101.1(5)
N2 C1 Ti1 127.2(4)
N1 C1 Ti1 131.7(4)
C3 C2 N1 108.1(6)
C2 C3 N2 104.4(6)
C6 C5 C10 122.4(6)
C6 C5 N1 118.0(6)
C10 C5 N1 119.1(6)
C5 C6 C7 117.8(6)
C5 C6 C11 121.3(6)
C7 C6 C11 120.8(6)
C8 C7 C6 121.3(7)
C7 C8 C9 119.2(7)
C7 C8 C12 121.6(8)
C9 C8 C12 119.2(8)
C10 C9 C8 121.2(7)
C9 C10 C5 118.0(7)
C9 C10 C13 120.9(6)
C5 C10 C13 121.1(6)
C19 C14 C15 121.0(6)
C19 C14 N2 118.6(6)
C15 C14 N2 119.6(6)
C16 C15 C14 117.9(7)
C16 C15 C20 122.5(7)
C14 C15 C20 119.5(6)
C17 C16 C15 122.6(7)
C16 C17 C18 118.7(7)
C16 C17 C21 120.7(8)
C18 C17 C21 120.6(8)
C17 C18 C19 122.7(8)
C18 C19 C14 116.9(7)
C18 C19 C22 121.2(7)
C14 C19 C22 121.7(6)
N3 C26 C27 123.7(7)
N3 C26 C31 123.3(8)
C27 C26 C31 113.0(7)
C28 C27 C26 123.9(8)
C28 C27 Cl3 117.9(7)
C26 C27 Cl3 118.2(6)
C29 C28 C27 120.4(8)
C28 C29 C30 119.2(8)
C31 C30 C29 118.9(8)
C30 C31 C26 124.7(8)
C30 C31 Cl2 121.4(7)
C26 C31 Cl2 113.9(6)
N4 C33 C34 122.2(9)
N4 C33 C38 124.6(8)
C34 C33 C38 113.2(7)
C35 C34 C33 123.7(10)
C35 C34 Cl4 116.2(8)
C33 C34 Cl4 120.1(7)
C34 C35 C36 120.3(10)
C35 C36 C37 119.5(8)
C38 C37 C36 119.3(10)
C37 C38 C33 123.8(9)
C37 C38 Cl5 121.5(8)
C33 C38 Cl5 114.6(6)
C2 N1 C1 112.6(5)
C2 N1 C5 119.6(5)
C1 N1 C5 127.5(5)
C1 N2 C3 113.7(5)
C1 N2 C14 129.5(5)
C3 N2 C14 116.5(5)
C26 N3 Ti1 137.7(6)
C33 N4 Ti1 169.3(6)
C23 N5 C24 110.5(6)
C23 N5 Ti1 110.3(4)
C24 N5 Ti1 118.1(4)
N4 Ti1 N3 100.9(3)
N4 Ti1 N5 90.1(3)
N3 Ti1 N5 90.3(2)
N4 Ti1 C1 96.1(3)
N3 Ti1 C1 93.3(3)
N5 Ti1 C1 172.0(2)
N4 Ti1 Cl1 114.9(3)
N3 Ti1 Cl1 144.0(2)
N5 Ti1 Cl1 86.94(15)
C1 Ti1 Cl1 85.95(17)

loop_
_geom_bond_atom_site_label_1
_geom_bond_atom_site_label_2
_geom_bond_distance
C1 N2 1.367(8)
C1 N1 1.371(8)
C1 Ti1 2.290(6)
C2 C3 1.344(10)
C2 N1 1.361(9)
C3 N2 1.388(8)
C5 C6 1.379(9)
C5 C10 1.392(9)
C5 N1 1.447(8)
C6 C7 1.402(10)
C6 C11 1.507(10)
C7 C8 1.360(11)
C8 C9 1.407(11)
C8 C12 1.540(11)
C9 C10 1.369(10)
C10 C13 1.485(10)
C14 C19 1.400(10)
C14 C15 1.405(10)
C14 N2 1.443(8)
C15 C16 1.367(10)
C15 C20 1.510(10)
C16 C17 1.353(11)
C17 C18 1.369(12)
C17 C21 1.492(11)
C18 C19 1.383(10)
C19 C22 1.497(10)
C23 N5 1.463(10)
C24 N5 1.475(9)
C26 N3 1.369(9)
C26 C27 1.386(11)
C26 C31 1.388(11)
C27 C28 1.370(11)
C27 Cl3 1.764(8)
C28 C29 1.350(12)
C29 C30 1.374(12)
C30 C31 1.370(12)
C31 Cl2 1.757(8)
C33 N4 1.345(9)
C33 C34 1.389(13)
C33 C38 1.455(13)
C34 C35 1.375(12)
C34 Cl4 1.758(11)
C35 C36 1.378(14)
C36 C37 1.395(15)
C37 C38 1.348(12)
C38 Cl5 1.707(9)
N3 Ti1 1.974(6)
N4 Ti1 1.715(6)
N5 Ti1 2.282(6)
Cl1 Ti1 2.370(2)
